data_2229109
loop_
_publ_author_name
'Loh, Wan-Sin'
'Fun, Hoong-Kun'
'Kayarmar, Reshma'
'Viveka, S.'
'Nagaraja, G. K.'

_publ_section_title
;
 4-Chlorobenzaldehyde
 (1-isobutyl-1<i>H</i>-imidazo[4,5-<i>c</i>]quinolin-4-yl)hydrazone
 monohydrate
;
_journal_coeditor_code IS2658
_journal_issue 2
_journal_name_full 'Acta Crystallographica Section E'
_journal_page_first o407
_journal_page_last o408
_journal_paper_doi 10.1107/S1600536811001577
_journal_volume 67
_journal_year 2011
_chemical_formula_iupac 'C21 H20 Cl N5, H2 O'
_chemical_formula_moiety 'C21 H20 Cl N5, H2 O'
_chemical_formula_sum 'C21 H22 Cl N5 O'
_chemical_formula_weight 395.89
_chemical_name_systematic
;
4-Chlorobenzaldehyde
(1-isobutyl-1<i>H</i>-imidazo[4,5-<i>c</i>]quinolin-4-yl)hydrazone monohydrate
;
_space_group_IT_number 14
_symmetry_cell_setting monoclinic
_symmetry_space_group_name_Hall '-P 2ybc'
_symmetry_space_group_name_H-M 'P 1 21/c 1'
_atom_sites_solution_hydrogens geom
_atom_sites_solution_primary direct
_atom_sites_solution_secondary difmap
_audit_creation_method SHELXL-97
_cell_angle_alpha 90.00
_cell_angle_beta 117.809(2)
_cell_angle_gamma 90.00
_cell_formula_units_Z 4
_cell_length_a 10.4117(3)
_cell_length_b 18.2365(6)
_cell_length_c 11.9019(3)
_cell_measurement_reflns_used 9978
_cell_measurement_temperature 100.00(10)
_cell_measurement_theta_max 37.46
_cell_measurement_theta_min 3.99
_cell_volume 1998.85(11)
_computing_cell_refinement 'SAINT (Bruker, 2009)'
_computing_data_collection 'APEX2 (Bruker, 2009)'
_computing_data_reduction 'SAINT (Bruker, 2009)'
_computing_molecular_graphics 'SHELXTL (Sheldrick, 2008)'
_computing_publication_material
;
SHELXTL (Sheldrick, 2008) and PLATON (Spek, 2009)
;
_computing_structure_refinement 'SHELXTL (Sheldrick, 2008)'
_computing_structure_solution 'SHELXTL (Sheldrick, 2008)'
_diffrn_ambient_temperature 100.00(10)
_diffrn_measured_fraction_theta_full 0.986
_diffrn_measured_fraction_theta_max 0.986
_diffrn_measurement_device_type
;
Bruker SMART APEXII DUO CCD area-detector
;
_diffrn_measurement_method '\f and \w'
_diffrn_radiation_monochromator graphite
_diffrn_radiation_source 'fine-focus sealed tube'
_diffrn_radiation_type MoK\a
_diffrn_radiation_wavelength 0.71073
_diffrn_reflns_av_R_equivalents 0.0318
_diffrn_reflns_av_sigmaI/netI 0.0302
_diffrn_reflns_limit_h_max 17
_diffrn_reflns_limit_h_min -17
_diffrn_reflns_limit_k_max 30
_diffrn_reflns_limit_k_min -31
_diffrn_reflns_limit_l_max 20
_diffrn_reflns_limit_l_min -20
_diffrn_reflns_number 39468
_diffrn_reflns_theta_full 37.56
_diffrn_reflns_theta_max 37.56
_diffrn_reflns_theta_min 3.99
_diffrn_standards_number 0
_exptl_absorpt_coefficient_mu 0.213
_exptl_absorpt_correction_T_max 0.9625
_exptl_absorpt_correction_T_min 0.9036
_exptl_absorpt_correction_type multi-scan
_exptl_absorpt_process_details '(<i>SADABS</i>; Bruker, 2009)'
_exptl_crystal_colour yellow
_exptl_crystal_density_diffrn 1.316
_exptl_crystal_density_method 'not measured'
_exptl_crystal_description plate
_exptl_crystal_F_000 832
_exptl_crystal_size_max 0.49
_exptl_crystal_size_mid 0.45
_exptl_crystal_size_min 0.18
_refine_diff_density_max 1.190
_refine_diff_density_min -0.469
_refine_ls_extinction_method none
_refine_ls_goodness_of_fit_ref 1.040
_refine_ls_hydrogen_treatment mixed
_refine_ls_matrix_type full
_refine_ls_number_parameters 260
_refine_ls_number_reflns 10411
_refine_ls_number_restraints 0
_refine_ls_restrained_S_all 1.040
_refine_ls_R_factor_all 0.0580
_refine_ls_R_factor_gt 0.0448
_refine_ls_shift/su_max 0.001
_refine_ls_shift/su_mean 0.000
_refine_ls_structure_factor_coef Fsqd
_refine_ls_weighting_details 'calc w=1/[\s^2^(Fo^2^)+(0.0715P)^2^+0.4845P] where P=(Fo^2^+2Fc^2^)/3'
_refine_ls_weighting_scheme calc
_refine_ls_wR_factor_gt 0.1236
_refine_ls_wR_factor_ref 0.1350
_reflns_number_gt 8351
_reflns_number_total 10411
_reflns_threshold_expression I>2\s(I)
_cod_data_source_file is2658.cif
_cod_data_source_block I
_cod_original_cell_volume 1998.85(10)
_cod_original_sg_symbol_H-M 'P 21/c'
_cod_database_code 2229109
_cod_database_fobs_code 2229109

loop_
_symmetry_equiv_pos_as_xyz
'x, y, z'
'-x, y+1/2, -z+1/2'
'-x, -y, -z'
'x, -y-1/2, z-1/2'

loop_
_atom_site_type_symbol
_atom_site_label
_atom_site_fract_x
_atom_site_fract_y
_atom_site_fract_z
_atom_site_U_iso_or_equiv
_atom_site_adp_type
_atom_site_calc_flag
_atom_site_refinement_flags
_atom_site_occupancy
_atom_site_disorder_assembly
_atom_site_disorder_group
Cl Cl1 -0.37283(3) -0.053039(16) 0.46655(3) 0.03357(7) Uani d . 1 . .
N N1 0.00417(7) 0.13498(4) 0.01185(6) 0.01373(11) Uani d . 1 . .
N N2 0.33923(7) 0.14996(4) -0.08204(7) 0.01514(11) Uani d . 1 . .
N N3 0.35384(7) 0.06015(4) 0.05254(7) 0.01630(12) Uani d . 1 . .
N N4 0.13161(8) 0.03567(4) 0.13737(7) 0.01564(11) Uani d . 1 . .
N N5 0.02778(7) 0.02713(4) 0.17545(6) 0.01482(11) Uani d . 1 . .
C C1 0.09304(8) 0.20371(4) -0.11917(7) 0.01242(11) Uani d . 1 . .
C C2 0.06369(8) 0.25958(4) -0.21028(7) 0.01464(12) Uani d . 1 . .
H H2A 0.1260 0.2664 -0.2455 0.018 Uiso calc R 1 . .
C C3 -0.05646(8) 0.30406(4) -0.24743(7) 0.01589(12) Uani d . 1 . .
H H3A -0.0749 0.3407 -0.3075 0.019 Uiso calc R 1 . .
C C4 -0.15108(8) 0.29408(4) -0.19448(8) 0.01637(13) Uani d . 1 . .
H H4A -0.2297 0.3255 -0.2171 0.020 Uiso calc R 1 . .
C C5 -0.12834(8) 0.23813(4) -0.10935(8) 0.01560(12) Uani d . 1 . .
H H5A -0.1932 0.2314 -0.0768 0.019 Uiso calc R 1 . .
C C6 -0.00740(8) 0.19089(4) -0.07104(7) 0.01287(11) Uani d . 1 . .
C C7 0.11700(8) 0.09093(4) 0.05390(7) 0.01293(11) Uani d . 1 . .
C C8 0.22740(8) 0.09992(4) 0.01609(7) 0.01314(11) Uani d . 1 . .
C C9 0.21572(8) 0.15557(4) -0.06761(7) 0.01280(11) Uani d . 1 . .
C C10 0.41677(9) 0.09246(4) -0.00837(8) 0.01736(13) Uani d . 1 . .
H H10A 0.5054 0.0774 -0.0017 0.021 Uiso calc R 1 . .
C C11 0.04705(9) -0.02385(4) 0.25628(7) 0.01614(13) Uani d . 1 . .
H H11A 0.1279 -0.0543 0.2850 0.019 Uiso calc R 1 . .
C C12 -0.05978(9) -0.03357(4) 0.30283(7) 0.01541(12) Uani d . 1 . .
C C13 -0.18721(9) 0.00855(4) 0.25432(7) 0.01694(13) Uani d . 1 . .
H H13A -0.2067 0.0415 0.1887 0.020 Uiso calc R 1 . .
C C14 -0.28457(10) 0.00168(5) 0.30303(8) 0.01947(14) Uani d . 1 . .
H H14A -0.3690 0.0296 0.2704 0.023 Uiso calc R 1 . .
C C15 -0.25383(10) -0.04775(5) 0.40152(8) 0.02080(15) Uani d . 1 . .
C C16 -0.13059(11) -0.09132(5) 0.44958(8) 0.02182(15) Uani d . 1 . .
H H16A -0.1126 -0.1248 0.5142 0.026 Uiso calc R 1 . .
C C17 -0.03391(10) -0.08415(5) 0.39943(8) 0.01941(14) Uani d . 1 . .
H H17A 0.0488 -0.1134 0.4306 0.023 Uiso calc R 1 . .
C C18 0.38977(9) 0.19795(4) -0.15243(8) 0.01655(13) Uani d . 1 . .
H H18A 0.3124 0.2040 -0.2385 0.020 Uiso calc R 1 . .
H H18B 0.4711 0.1749 -0.1570 0.020 Uiso calc R 1 . .
C C19 0.43656(8) 0.27358(4) -0.09030(8) 0.01657(13) Uani d . 1 . .
H H19A 0.3546 0.2959 -0.0839 0.020 Uiso calc R 1 . .
C C20 0.56378(11) 0.26719(6) 0.04269(9) 0.02498(17) Uani d . 1 . .
H H20A 0.5932 0.3153 0.0784 0.037 Uiso calc R 1 . .
H H20B 0.6435 0.2433 0.0383 0.037 Uiso calc R 1 . .
H H20C 0.5349 0.2390 0.0952 0.037 Uiso calc R 1 . .
C C21 0.47505(11) 0.32187(6) -0.17470(10) 0.02624(18) Uani d . 1 . .
H H21A 0.5008 0.3700 -0.1382 0.039 Uiso calc R 1 . .
H H21B 0.3929 0.3253 -0.2576 0.039 Uiso calc R 1 . .
H H21C 0.5556 0.3008 -0.1815 0.039 Uiso calc R 1 . .
H H1N4 0.2039(19) 0.0049(9) 0.1601(16) 0.035(4) Uiso d . 1 . .
O O1W 0.70320(9) 0.09494(4) 0.93489(12) 0.0421(3) Uani d . 1 . .
H H1W1 0.7912 0.1025 0.9595 0.063 Uiso d R 1 . .
H H2WA 0.6633 0.0764 0.8603 0.063 Uiso d PR 0.80(4) A 1
H H2WB 0.6915 0.0492 0.9405 0.063 Uiso d PR 0.20(4) A 2

loop_
_atom_site_aniso_label
_atom_site_aniso_U_11
_atom_site_aniso_U_22
_atom_site_aniso_U_33
_atom_site_aniso_U_12
_atom_site_aniso_U_13
_atom_site_aniso_U_23
Cl1 0.03921(14) 0.03795(14) 0.03987(14) -0.00160(10) 0.03211(12) 0.00615(10)
N1 0.0138(2) 0.0145(2) 0.0160(2) 0.00128(19) 0.0096(2) 0.0020(2)
N2 0.0138(2) 0.0149(3) 0.0216(3) 0.0012(2) 0.0124(2) 0.0016(2)
N3 0.0137(3) 0.0151(3) 0.0227(3) 0.0020(2) 0.0107(2) 0.0021(2)
N4 0.0154(3) 0.0166(3) 0.0188(3) 0.0029(2) 0.0112(2) 0.0044(2)
N5 0.0165(3) 0.0153(3) 0.0161(3) -0.0005(2) 0.0104(2) 0.0009(2)
C1 0.0114(3) 0.0139(3) 0.0136(3) 0.0000(2) 0.0072(2) 0.0001(2)
C2 0.0139(3) 0.0168(3) 0.0152(3) 0.0000(2) 0.0085(2) 0.0017(2)
C3 0.0142(3) 0.0177(3) 0.0162(3) 0.0010(2) 0.0074(2) 0.0034(2)
C4 0.0134(3) 0.0168(3) 0.0196(3) 0.0019(2) 0.0083(2) 0.0032(2)
C5 0.0134(3) 0.0169(3) 0.0197(3) 0.0020(2) 0.0103(2) 0.0029(2)
C6 0.0122(3) 0.0142(3) 0.0147(3) 0.0002(2) 0.0084(2) 0.0004(2)
C7 0.0132(3) 0.0136(3) 0.0141(3) -0.0003(2) 0.0081(2) -0.0001(2)
C8 0.0121(3) 0.0132(3) 0.0163(3) 0.0004(2) 0.0084(2) 0.0003(2)
C9 0.0120(3) 0.0138(3) 0.0154(3) -0.0003(2) 0.0087(2) -0.0003(2)
C10 0.0149(3) 0.0157(3) 0.0258(3) 0.0025(2) 0.0132(3) 0.0025(3)
C11 0.0175(3) 0.0161(3) 0.0162(3) 0.0004(2) 0.0090(2) 0.0025(2)
C12 0.0187(3) 0.0150(3) 0.0142(3) -0.0020(2) 0.0091(2) 0.0007(2)
C13 0.0193(3) 0.0173(3) 0.0167(3) -0.0005(2) 0.0105(3) 0.0020(2)
C14 0.0211(3) 0.0198(3) 0.0218(3) -0.0012(3) 0.0136(3) 0.0011(3)
C15 0.0261(4) 0.0216(3) 0.0209(3) -0.0049(3) 0.0162(3) -0.0001(3)
C16 0.0277(4) 0.0224(4) 0.0189(3) -0.0022(3) 0.0138(3) 0.0045(3)
C17 0.0228(4) 0.0192(3) 0.0175(3) 0.0001(3) 0.0104(3) 0.0043(3)
C18 0.0162(3) 0.0188(3) 0.0200(3) 0.0003(2) 0.0130(3) 0.0017(2)
C19 0.0139(3) 0.0177(3) 0.0198(3) 0.0002(2) 0.0094(3) 0.0031(2)
C20 0.0216(4) 0.0287(4) 0.0210(4) -0.0013(3) 0.0070(3) 0.0022(3)
C21 0.0255(4) 0.0260(4) 0.0297(4) -0.0023(3) 0.0150(4) 0.0094(3)
O1W 0.0217(3) 0.0222(3) 0.0865(8) 0.0064(3) 0.0287(4) 0.0188(4)

loop_
_atom_type_symbol
_atom_type_description
_atom_type_scat_dispersion_real
_atom_type_scat_dispersion_imag
_atom_type_scat_source
C C 0.0033 0.0016 'International Tables Vol C Tables 4.2.6.8 and 6.1.1.4'
H H 0.0000 0.0000 'International Tables Vol C Tables 4.2.6.8 and 6.1.1.4'
N N 0.0061 0.0033 'International Tables Vol C Tables 4.2.6.8 and 6.1.1.4'
O O 0.0106 0.0060 'International Tables Vol C Tables 4.2.6.8 and 6.1.1.4'
Cl Cl 0.1484 0.1585 'International Tables Vol C Tables 4.2.6.8 and 6.1.1.4'

loop_
_geom_angle_atom_site_label_1
_geom_angle_atom_site_label_2
_geom_angle_atom_site_label_3
_geom_angle_site_symmetry_1
_geom_angle_site_symmetry_3
_geom_angle
_geom_angle_publ_flag
C7 N1 C6 . . 119.13(6) ?
C10 N2 C9 . . 106.49(6) ?
C10 N2 C18 . . 124.26(6) ?
C9 N2 C18 . . 129.08(6) ?
C10 N3 C8 . . 103.72(6) ?
N5 N4 C7 . . 119.18(6) ?
N5 N4 H1N4 . . 121.7(12) ?
C7 N4 H1N4 . . 119.0(12) ?
C11 N5 N4 . . 117.46(7) ?
C2 C1 C6 . . 119.31(6) ?
C2 C1 C9 . . 126.97(6) ?
C6 C1 C9 . . 113.71(6) ?
C3 C2 C1 . . 120.60(7) ?
C3 C2 H2A . . 119.7 ?
C1 C2 H2A . . 119.7 ?
C2 C3 C4 . . 120.01(7) ?
C2 C3 H3A . . 120.0 ?
C4 C3 H3A . . 120.0 ?
C5 C4 C3 . . 120.59(7) ?
C5 C4 H4A . . 119.7 ?
C3 C4 H4A . . 119.7 ?
C4 C5 C6 . . 120.65(7) ?
C4 C5 H5A . . 119.7 ?
C6 C5 H5A . . 119.7 ?
N1 C6 C5 . . 116.55(6) ?
N1 C6 C1 . . 124.78(6) ?
C5 C6 C1 . . 118.67(6) ?
N1 C7 N4 . . 120.12(6) ?
N1 C7 C8 . . 121.23(7) ?
N4 C7 C8 . . 118.64(6) ?
N3 C8 C9 . . 111.13(6) ?
N3 C8 C7 . . 129.05(7) ?
C9 C8 C7 . . 119.81(6) ?
N2 C9 C8 . . 105.12(6) ?
N2 C9 C1 . . 133.65(7) ?
C8 C9 C1 . . 121.23(6) ?
N3 C10 N2 . . 113.54(7) ?
N3 C10 H10A . . 123.2 ?
N2 C10 H10A . . 123.2 ?
N5 C11 C12 . . 119.30(7) ?
N5 C11 H11A . . 120.3 ?
C12 C11 H11A . . 120.3 ?
C17 C12 C13 . . 118.81(7) ?
C17 C12 C11 . . 120.07(7) ?
C13 C12 C11 . . 121.10(7) ?
C14 C13 C12 . . 120.87(7) ?
C14 C13 H13A . . 119.6 ?
C12 C13 H13A . . 119.6 ?
C13 C14 C15 . . 118.96(8) ?
C13 C14 H14A . . 120.5 ?
C15 C14 H14A . . 120.5 ?
C16 C15 C14 . . 121.57(8) ?
C16 C15 Cl1 . . 119.88(6) ?
C14 C15 Cl1 . . 118.54(7) ?
C15 C16 C17 . . 118.91(8) ?
C15 C16 H16A . . 120.5 ?
C17 C16 H16A . . 120.5 ?
C16 C17 C12 . . 120.84(8) ?
C16 C17 H17A . . 119.6 ?
C12 C17 H17A . . 119.6 ?
N2 C18 C19 . . 112.26(6) ?
N2 C18 H18A . . 109.2 ?
C19 C18 H18A . . 109.2 ?
N2 C18 H18B . . 109.2 ?
C19 C18 H18B . . 109.2 ?
H18A C18 H18B . . 107.9 ?
C20 C19 C21 . . 111.16(7) ?
C20 C19 C18 . . 111.05(7) ?
C21 C19 C18 . . 108.91(7) ?
C20 C19 H19A . . 108.5 ?
C21 C19 H19A . . 108.5 ?
C18 C19 H19A . . 108.5 ?
C19 C20 H20A . . 109.5 ?
C19 C20 H20B . . 109.5 ?
H20A C20 H20B . . 109.5 ?
C19 C20 H20C . . 109.5 ?
H20A C20 H20C . . 109.5 ?
H20B C20 H20C . . 109.5 ?
C19 C21 H21A . . 109.5 ?
C19 C21 H21B . . 109.5 ?
H21A C21 H21B . . 109.5 ?
C19 C21 H21C . . 109.5 ?
H21A C21 H21C . . 109.5 ?
H21B C21 H21C . . 109.5 ?
H1W1 O1W H2WA . . 110.7 ?
H1W1 O1W H2WB . . 107.9 ?

loop_
_geom_bond_atom_site_label_1
_geom_bond_atom_site_label_2
_geom_bond_site_symmetry_2
_geom_bond_distance
_geom_bond_publ_flag
Cl1 C15 . 1.7430(9) ?
N1 C7 . 1.3143(10) ?
N1 C6 . 1.3842(9) ?
N2 C10 . 1.3638(10) ?
N2 C9 . 1.3782(9) ?
N2 C18 . 1.4684(10) ?
N3 C10 . 1.3210(10) ?
N3 C8 . 1.3836(10) ?
N4 N5 . 1.3622(9) ?
N4 C7 . 1.3728(10) ?
N4 H1N4 . 0.875(18) ?
N5 C11 . 1.2845(10) ?
C1 C2 . 1.4135(10) ?
C1 C6 . 1.4267(10) ?
C1 C9 . 1.4308(10) ?
C2 C3 . 1.3793(11) ?
C2 H2A . 0.9300 ?
C3 C4 . 1.4072(11) ?
C3 H3A . 0.9300 ?
C4 C5 . 1.3783(11) ?
C4 H4A . 0.9300 ?
C5 C6 . 1.4142(10) ?
C5 H5A . 0.9300 ?
C7 C8 . 1.4259(10) ?
C8 C9 . 1.3872(10) ?
C10 H10A . 0.9300 ?
C11 C12 . 1.4665(11) ?
C11 H11A . 0.9300 ?
C12 C17 . 1.3985(11) ?
C12 C13 . 1.4032(12) ?
C13 C14 . 1.3884(11) ?
C13 H13A . 0.9300 ?
C14 C15 . 1.3924(12) ?
C14 H14A . 0.9300 ?
C15 C16 . 1.3857(14) ?
C16 C17 . 1.3955(12) ?
C16 H16A . 0.9300 ?
C17 H17A . 0.9300 ?
C18 C19 . 1.5330(12) ?
C18 H18A . 0.9700 ?
C18 H18B . 0.9700 ?
C19 C20 . 1.5222(12) ?
C19 C21 . 1.5233(12) ?
C19 H19A . 0.9800 ?
C20 H20A . 0.9600 ?
C20 H20B . 0.9600 ?
C20 H20C . 0.9600 ?
C21 H21A . 0.9600 ?
C21 H21B . 0.9600 ?
C21 H21C . 0.9600 ?
O1W H1W1 . 0.8330 ?
O1W H2WA . 0.8554 ?
O1W H2WB . 0.8508 ?

loop_
_geom_hbond_atom_site_label_D
_geom_hbond_atom_site_label_H
_geom_hbond_atom_site_label_A
_geom_hbond_site_symmetry_A
_geom_hbond_distance_DH
_geom_hbond_distance_HA
_geom_hbond_distance_DA
_geom_hbond_angle_DHA
_geom_hbond_publ_flag
N4 H1N4 O1W 3_656 0.874(19) 2.559(18) 3.2789(13) 140.2(14) yes
O1W H1W1 N1 1_656 0.83 2.09 2.9178(14) 173 yes
C10 H10A O1W 1_554 0.93 2.52 3.3513(16) 149 yes
C18 H18B O1W 1_554 0.97 2.59 3.4776(14) 153 yes

loop_
_geom_torsion_atom_site_label_1
_geom_torsion_atom_site_label_2
_geom_torsion_atom_site_label_3
_geom_torsion_atom_site_label_4
_geom_torsion_site_symmetry_1
_geom_torsion_site_symmetry_2
_geom_torsion_site_symmetry_3
_geom_torsion_site_symmetry_4
_geom_torsion
_geom_torsion_publ_flag
C7 N4 N5 C11 . . . . -178.12(7) ?
C6 C1 C2 C3 . . . . 3.55(11) ?
C9 C1 C2 C3 . . . . -177.20(7) ?
C1 C2 C3 C4 . . . . 0.05(12) ?
C2 C3 C4 C5 . . . . -2.71(12) ?
C3 C4 C5 C6 . . . . 1.68(12) ?
C7 N1 C6 C5 . . . . -177.76(7) ?
C7 N1 C6 C1 . . . . 2.14(11) ?
C4 C5 C6 N1 . . . . -178.17(7) ?
C4 C5 C6 C1 . . . . 1.94(11) ?
C2 C1 C6 N1 . . . . 175.61(7) ?
C9 C1 C6 N1 . . . . -3.74(10) ?
C2 C1 C6 C5 . . . . -4.50(11) ?
C9 C1 C6 C5 . . . . 176.15(7) ?
C6 N1 C7 N4 . . . . 179.21(7) ?
C6 N1 C7 C8 . . . . 0.24(11) ?
N5 N4 C7 N1 . . . . 0.18(11) ?
N5 N4 C7 C8 . . . . 179.17(7) ?
C10 N3 C8 C9 . . . . 0.48(9) ?
C10 N3 C8 C7 . . . . -178.72(8) ?
N1 C7 C8 N3 . . . . 178.48(7) ?
N4 C7 C8 N3 . . . . -0.50(12) ?
N1 C7 C8 C9 . . . . -0.66(11) ?
N4 C7 C8 C9 . . . . -179.64(7) ?
C10 N2 C9 C8 . . . . 0.18(8) ?
C18 N2 C9 C8 . . . . -175.14(7) ?
C10 N2 C9 C1 . . . . -179.73(8) ?
C18 N2 C9 C1 . . . . 4.95(14) ?
N3 C8 C9 N2 . . . . -0.42(9) ?
C7 C8 C9 N2 . . . . 178.87(7) ?
N3 C8 C9 C1 . . . . 179.51(7) ?
C7 C8 C9 C1 . . . . -1.21(11) ?
C2 C1 C9 N2 . . . . 3.78(14) ?
C6 C1 C9 N2 . . . . -176.94(8) ?
C2 C1 C9 C8 . . . . -176.12(7) ?
C6 C1 C9 C8 . . . . 3.17(10) ?
C8 N3 C10 N2 . . . . -0.36(9) ?
C9 N2 C10 N3 . . . . 0.12(10) ?
C18 N2 C10 N3 . . . . 175.72(7) ?
N4 N5 C11 C12 . . . . 178.17(7) ?
N5 C11 C12 C17 . . . . -174.05(8) ?
N5 C11 C12 C13 . . . . 4.30(12) ?
C17 C12 C13 C14 . . . . 1.54(12) ?
C11 C12 C13 C14 . . . . -176.82(8) ?
C12 C13 C14 C15 . . . . 0.15(13) ?
C13 C14 C15 C16 . . . . -1.62(13) ?
C13 C14 C15 Cl1 . . . . 177.25(7) ?
C14 C15 C16 C17 . . . . 1.32(14) ?
Cl1 C15 C16 C17 . . . . -177.53(7) ?
C15 C16 C17 C12 . . . . 0.44(13) ?
C13 C12 C17 C16 . . . . -1.84(12) ?
C11 C12 C17 C16 . . . . 176.54(8) ?
C10 N2 C18 C19 . . . . -105.84(9) ?
C9 N2 C18 C19 . . . . 68.72(10) ?
N2 C18 C19 C20 . . . . 62.01(9) ?
N2 C18 C19 C21 . . . . -175.26(7) ?
